data_7021114
loop_
_publ_author_name
'Dolci, Sara'
'Marchetti, Fabio'
'Pampaloni, Guido'
'Zacchini, Stefano'

_publ_section_title
;
 A crystallographic and spectroscopic study on the reactions of WCl6 with
 carbonyl compounds.
;
_journal_issue 16
_journal_name_full 'Dalton transactions (Cambridge, England : 2003)'
_journal_page_first 5635
_journal_page_last 5648
_journal_paper_doi 10.1039/c2dt32771f
_journal_volume 42
_journal_year 2013
_chemical_formula_sum 'C8 H8 Cl4 O2 W'
_chemical_formula_weight 461.79
_chemical_name_systematic
;
?
;
_space_group_IT_number 62
_symmetry_cell_setting orthorhombic
_symmetry_space_group_name_Hall '-P 2ac 2n'
_symmetry_space_group_name_H-M 'P n m a'
_atom_sites_solution_hydrogens geom
_atom_sites_solution_primary direct
_atom_sites_solution_secondary difmap
_audit_creation_method SHELXL-97
_cell_angle_alpha 90.00
_cell_angle_beta 90.00
_cell_angle_gamma 90.00
_cell_formula_units_Z 4
_cell_length_a 20.190(14)
_cell_length_b 7.212(5)
_cell_length_c 8.608(6)
_cell_measurement_reflns_used 1952
_cell_measurement_temperature 100(2)
_cell_measurement_theta_max 26.3765
_cell_measurement_theta_min 2.572
_cell_volume 1253.4(15)
_computing_structure_refinement 'SHELXL-97 (Sheldrick, 1997)'
_computing_structure_solution 'SHELXS-97 (Sheldrick, 1990)'
_diffrn_ambient_temperature 100(2)
_diffrn_measured_fraction_theta_full 0.998
_diffrn_measured_fraction_theta_max 0.998
_diffrn_measurement_device_type 'CCD area detecor'
_diffrn_measurement_method 'phi and omega scans'
_diffrn_radiation_monochromator graphite
_diffrn_radiation_source 'fine-focus sealed tube'
_diffrn_radiation_type MoK\a
_diffrn_radiation_wavelength 0.71073
_diffrn_reflns_av_R_equivalents 0.0834
_diffrn_reflns_av_sigmaI/netI 0.0686
_diffrn_reflns_limit_h_max 24
_diffrn_reflns_limit_h_min -24
_diffrn_reflns_limit_k_max 8
_diffrn_reflns_limit_k_min -8
_diffrn_reflns_limit_l_max 10
_diffrn_reflns_limit_l_min -10
_diffrn_reflns_number 8205
_diffrn_reflns_theta_full 25.99
_diffrn_reflns_theta_max 25.99
_diffrn_reflns_theta_min 2.57
_exptl_absorpt_coefficient_mu 10.043
_exptl_absorpt_correction_T_max 0.3787
_exptl_absorpt_correction_T_min 0.2651
_exptl_absorpt_correction_type empirical
_exptl_crystal_colour pale-green
_exptl_crystal_density_diffrn 2.447
_exptl_crystal_density_method 'not measured'
_exptl_crystal_description plate
_exptl_crystal_F_000 856
_exptl_crystal_size_max 0.18
_exptl_crystal_size_mid 0.16
_exptl_crystal_size_min 0.12
_refine_diff_density_max 1.017
_refine_diff_density_min -1.390
_refine_diff_density_rms 0.203
_refine_ls_extinction_method none
_refine_ls_goodness_of_fit_ref 1.098
_refine_ls_hydrogen_treatment constr
_refine_ls_matrix_type full
_refine_ls_number_parameters 86
_refine_ls_number_reflns 1330
_refine_ls_number_restraints 0
_refine_ls_restrained_S_all 1.098
_refine_ls_R_factor_all 0.0439
_refine_ls_R_factor_gt 0.0345
_refine_ls_shift/su_max 0.001
_refine_ls_shift/su_mean 0.000
_refine_ls_structure_factor_coef Fsqd
_refine_ls_weighting_details 'calc w=1/[\s^2^(Fo^2^)+(0.0000P)^2^+0.2126P] where P=(Fo^2^+2Fc^2^)/3'
_refine_ls_weighting_scheme calc
_refine_ls_wR_factor_gt 0.0772
_refine_ls_wR_factor_ref 0.0812
_reflns_number_gt 1117
_reflns_number_total 1330
_reflns_threshold_expression >2sigma(I)
_cod_data_source_file c2dt32771f.txt
_cod_data_source_block fm020811_PNMA
_cod_original_cell_volume 1253.5(14)
_cod_original_sg_symbol_H-M Pnma
_cod_database_code 7021114

loop_
_symmetry_equiv_pos_as_xyz
'x, y, z'
'-x+1/2, -y, z+1/2'
'-x, y+1/2, -z'
'x+1/2, -y+1/2, -z+1/2'
'-x, -y, -z'
'x-1/2, y, -z-1/2'
'x, -y-1/2, z'
'-x-1/2, y-1/2, z-1/2'

loop_
_atom_site_label
_atom_site_type_symbol
_atom_site_fract_x
_atom_site_fract_y
_atom_site_fract_z
_atom_site_U_iso_or_equiv
_atom_site_adp_type
_atom_site_occupancy
_atom_site_symmetry_multiplicity
_atom_site_calc_flag
_atom_site_refinement_flags
C1 C 0.3569(5) 0.2500 1.0173(11) 0.029(2) Uani 1 2 d S
H1A H 0.3173 0.2997 0.9666 0.044 Uiso 0.50 1 calc PR
H1B H 0.3683 0.3274 1.1070 0.044 Uiso 0.50 1 calc PR
H1C H 0.3483 0.1229 1.0521 0.044 Uiso 0.50 1 calc PR
C2 C 0.4133(5) 0.2500 0.9048(9) 0.0198(19) Uani 1 2 d S
C3 C 0.4822(5) 0.2500 0.9580(11) 0.026(2) Uani 1 2 d S
C4 C 0.5315(5) 0.2500 0.8447(10) 0.030(2) Uani 1 2 d S
H4 H 0.5201 0.2500 0.7376 0.036 Uiso 1 2 calc SR
C5 C 0.5968(6) 0.2500 0.8898(12) 0.035(2) Uani 1 2 d S
H5 H 0.6307 0.2500 0.8132 0.042 Uiso 1 2 calc SR
C6 C 0.6137(6) 0.2500 1.0437(11) 0.035(2) Uani 1 2 d S
H6 H 0.6589 0.2500 1.0739 0.042 Uiso 1 2 calc SR
C7 C 0.5654(5) 0.2500 1.1522(11) 0.031(2) Uani 1 2 d S
H7 H 0.5774 0.2500 1.2589 0.037 Uiso 1 2 calc SR
C8 C 0.4981(6) 0.2500 1.1118(10) 0.030(2) Uani 1 2 d S
H8 H 0.4646 0.2500 1.1894 0.036 Uiso 1 2 calc SR
Cl1 Cl 0.27980(10) 0.0258(3) 0.6820(2) 0.0412(5) Uani 1 1 d .
Cl2 Cl 0.41230(11) 0.0265(3) 0.47414(19) 0.0425(5) Uani 1 1 d .
O1 O 0.2920(4) 0.2500 0.3903(7) 0.0349(17) Uani 1 2 d S
O2 O 0.4018(3) 0.2500 0.7624(6) 0.0253(15) Uani 1 2 d S
W1 W 0.338397(19) 0.2500 0.55210(4) 0.02250(16) Uani 1 2 d S

loop_
_atom_site_aniso_label
_atom_site_aniso_U_11
_atom_site_aniso_U_22
_atom_site_aniso_U_33
_atom_site_aniso_U_23
_atom_site_aniso_U_13
_atom_site_aniso_U_12
C1 0.033(6) 0.037(6) 0.019(4) 0.000 0.004(4) 0.000
C2 0.027(5) 0.018(4) 0.015(4) 0.000 -0.001(4) 0.000
C3 0.015(5) 0.020(4) 0.045(6) 0.000 -0.002(4) 0.000
C4 0.047(7) 0.028(5) 0.014(4) 0.000 0.005(4) 0.000
C5 0.040(7) 0.032(5) 0.032(5) 0.000 0.000(5) 0.000
C6 0.043(7) 0.027(5) 0.035(6) 0.000 -0.013(5) 0.000
C7 0.041(7) 0.030(5) 0.022(5) 0.000 -0.020(5) 0.000
C8 0.052(7) 0.020(5) 0.018(4) 0.000 -0.004(4) 0.000
Cl1 0.0435(12) 0.0453(11) 0.0350(9) 0.0090(8) -0.0051(8) -0.0169(9)
Cl2 0.0573(14) 0.0453(11) 0.0249(9) -0.0052(7) 0.0027(8) 0.0183(10)
O1 0.036(5) 0.046(4) 0.024(3) 0.000 -0.009(3) 0.000
O2 0.023(4) 0.037(4) 0.016(3) 0.000 0.000(3) 0.000
W1 0.0272(3) 0.0252(2) 0.0151(2) 0.000 -0.00396(15) 0.000

loop_
_atom_type_symbol
_atom_type_description
_atom_type_scat_dispersion_real
_atom_type_scat_dispersion_imag
_atom_type_scat_source
C C 0.0033 0.0016 'International Tables Vol C Tables 4.2.6.8 and 6.1.1.4'
H H 0.0000 0.0000 'International Tables Vol C Tables 4.2.6.8 and 6.1.1.4'
O O 0.0106 0.0060 'International Tables Vol C Tables 4.2.6.8 and 6.1.1.4'
Cl Cl 0.1484 0.1585 'International Tables Vol C Tables 4.2.6.8 and 6.1.1.4'
W W -0.8490 6.8722 'International Tables Vol C Tables 4.2.6.8 and 6.1.1.4'

loop_
_geom_angle_atom_site_label_1
_geom_angle_atom_site_label_2
_geom_angle_atom_site_label_3
_geom_angle
_geom_angle_site_symmetry_1
_geom_angle_site_symmetry_3
C2 C1 H1A 109.5 . .
C2 C1 H1B 109.5 . .
H1A C1 H1B 109.5 . .
C2 C1 H1C 109.5 . .
H1A C1 H1C 109.5 . .
H1B C1 H1C 109.5 . .
O2 C2 C3 119.0(8) . .
O2 C2 C1 119.7(8) . .
C3 C2 C1 121.4(8) . .
C8 C3 C4 120.8(9) . .
C8 C3 C2 121.8(9) . .
C4 C3 C2 117.3(9) . .
C5 C4 C3 119.1(9) . .
C5 C4 H4 120.4 . .
C3 C4 H4 120.4 . .
C6 C5 C4 120.8(10) . .
C6 C5 H5 119.6 . .
C4 C5 H5 119.6 . .
C7 C6 C5 119.4(11) . .
C7 C6 H6 120.3 . .
C5 C6 H6 120.3 . .
C6 C7 C8 121.9(9) . .
C6 C7 H7 119.1 . .
C8 C7 H7 119.1 . .
C3 C8 C7 118.0(10) . .
C3 C8 H8 121.0 . .
C7 C8 H8 121.0 . .
C2 O2 W1 155.5(6) . .
O1 W1 O2 178.7(3) . .
O1 W1 Cl1 96.68(19) . 7_565
O2 W1 Cl1 84.23(13) . 7_565
O1 W1 Cl1 96.68(19) . .
O2 W1 Cl1 84.23(13) . .
Cl1 W1 Cl1 89.61(11) 7_565 .
O1 W1 Cl2 96.92(19) . 7_565
O2 W1 Cl2 82.16(13) . 7_565
Cl1 W1 Cl2 89.01(9) 7_565 7_565
Cl1 W1 Cl2 166.39(7) . 7_565
O1 W1 Cl2 96.92(19) . .
O2 W1 Cl2 82.16(13) . .
Cl1 W1 Cl2 166.39(7) 7_565 .
Cl1 W1 Cl2 89.01(9) . .
Cl2 W1 Cl2 89.16(12) 7_565 .

loop_
_geom_bond_atom_site_label_1
_geom_bond_atom_site_label_2
_geom_bond_distance
_geom_bond_site_symmetry_2
C1 C2 1.494(12) .
C1 H1A 0.9800 .
C1 H1B 0.9800 .
C1 H1C 0.9800 .
C2 O2 1.247(9) .
C2 C3 1.465(13) .
C3 C8 1.363(13) .
C3 C4 1.393(13) .
C4 C5 1.375(14) .
C4 H4 0.9500 .
C5 C6 1.368(14) .
C5 H5 0.9500 .
C6 C7 1.349(15) .
C6 H6 0.9500 .
C7 C8 1.403(14) .
C7 H7 0.9500 .
C8 H8 0.9500 .
Cl1 W1 2.295(2) .
Cl2 W1 2.297(2) .
O1 W1 1.679(7) .
O2 W1 2.217(6) .
W1 Cl1 2.295(2) 7_565
W1 Cl2 2.297(2) 7_565

loop_
_geom_torsion_atom_site_label_1
_geom_torsion_atom_site_label_2
_geom_torsion_atom_site_label_3
_geom_torsion_atom_site_label_4
_geom_torsion
_geom_torsion_site_symmetry_4
O2 C2 C3 C8 180.000(2) .
C1 C2 C3 C8 0.000(3) .
O2 C2 C3 C4 0.000(3) .
C1 C2 C3 C4 180.000(2) .
C8 C3 C4 C5 0.000(3) .
C2 C3 C4 C5 180.000(2) .
C3 C4 C5 C6 0.000(3) .
C4 C5 C6 C7 0.000(3) .
C5 C6 C7 C8 0.000(3) .
C4 C3 C8 C7 0.000(3) .
C2 C3 C8 C7 180.000(2) .
C6 C7 C8 C3 0.000(3) .
C3 C2 O2 W1 180.000(2) .
C1 C2 O2 W1 0.000(3) .
C2 O2 W1 O1 180.000(16) .
C2 O2 W1 Cl1 45.10(6) 7_565
C2 O2 W1 Cl1 -45.10(6) .
C2 O2 W1 Cl2 134.88(6) 7_565
C2 O2 W1 Cl2 -134.88(6) .
